data_7154645
loop_
_publ_author_name
'Kamath, Anushree'
'Fabritius, Charles-Henry'
'Philouze, Christian'
'Delair, Philippe'

_publ_section_title
;
 A new approach to the 8b-azaacenaphthylene ring system.
;
_journal_issue 38
_journal_name_full 'Organic &amp; biomolecular chemistry'
_journal_page_first 9834
_journal_page_last 9843
_journal_paper_doi 10.1039/c5ob01013f
_journal_volume 13
_journal_year 2015
_chemical_formula_moiety 'C37 H55 N O3'
_chemical_formula_sum 'C37 H55 N O3'
_chemical_formula_weight 561.82
_chemical_name_systematic
;
 ? 
;
_space_group_crystal_system orthorhombic
_space_group_IT_number 61
_space_group_name_Hall '-P 2ac 2ab'
_space_group_name_H-M_alt 'P b c a'
_symmetry_space_group_name_Hall '-P 2ac 2ab'
_symmetry_space_group_name_H-M 'P b c a'
_atom_sites_solution_hydrogens geom
_atom_sites_solution_primary direct
_atom_sites_solution_secondary difmap
_audit_creation_date 2015-05-05
_audit_creation_method
;
  Olex2 1.1
  (compiled Sep 28 2011 20:36:17, GUI svn.r3906)
;
_audit_update_record
;
2015-05-18 deposited with the CCDC.
2015-07-22 downloaded from the CCDC.
;
_cell_angle_alpha 90.00
_cell_angle_beta 90.00
_cell_angle_gamma 90.00
_cell_formula_units_Z 8
_cell_length_a 10.274(2)
_cell_length_b 25.257(5)
_cell_length_c 26.703(5)
_cell_measurement_temperature 200
_cell_volume 6929(2)
_computing_cell_refinement 'Bruker Enraf Nonius kappa CCD'
_computing_data_collection Collect
_computing_data_reduction EvalCCD
_computing_molecular_graphics
;
O. V. Dolomanov, L. J. Bourhis, R. J. Gildea, J. A. K. Howard and H. Puschmann,
OLEX2: a complete structure solution, refinement and analysis program.
J. Appl. Cryst. (2009). 42, 339-341.
;
_computing_publication_material
;
O. V. Dolomanov, L. J. Bourhis, R. J. Gildea, J. A. K. Howard and H. Puschmann,
OLEX2: a complete structure solution, refinement and analysis program.
J. Appl. Cryst. (2009). 42, 339-341.
;
_computing_structure_refinement
;
SHELXL, G.M. Sheldrick, Acta Cryst.
(2008). A64, 112-122
;
_computing_structure_solution 'SHELXS-97 (Sheldrick, 1990)'
_diffrn_ambient_temperature 200
_diffrn_detector 'CCD area detector'
_diffrn_detector_type KappaCCD
_diffrn_measured_fraction_theta_full 0.976
_diffrn_measured_fraction_theta_max 0.976
_diffrn_measurement_device_type 'Bruker-AXS-enraf-nonius KappaCCD'
_diffrn_measurement_method 'Phi and omega scans'
_diffrn_radiation_detector CCD
_diffrn_radiation_monochromator graphite
_diffrn_radiation_probe x-ray
_diffrn_radiation_type MoK\a
_diffrn_radiation_wavelength 0.71073
_diffrn_reflns_av_R_equivalents 0.0672
_diffrn_reflns_av_unetI/netI 0.0795
_diffrn_reflns_limit_h_max 7
_diffrn_reflns_limit_h_min -12
_diffrn_reflns_limit_k_max 29
_diffrn_reflns_limit_k_min -29
_diffrn_reflns_limit_l_max 22
_diffrn_reflns_limit_l_min -31
_diffrn_reflns_number 18729
_diffrn_reflns_theta_full 25.00
_diffrn_reflns_theta_max 25.00
_diffrn_reflns_theta_min 2.67
_diffrn_source 'Enraf Nonius FR590'
_diffrn_source_target Mo
_diffrn_source_type 'fine-focus sealed tube'
_exptl_absorpt_coefficient_mu 0.067
_exptl_absorpt_correction_T_max 1
_exptl_absorpt_correction_T_min 0.081361
_exptl_absorpt_correction_type multi-scan
_exptl_absorpt_process_details
;
SADABS-2004/1 (Bruker,2004) was used for absorption correction.
R(int) was 0.1403 before and 0.0820 after correction.
The Ratio of minimum to maximum transmission is 0.0814.
The \l/2 correction factor is 0.0015.
;
_exptl_crystal_colour colourless
_exptl_crystal_colour_primary colourless
_exptl_crystal_density_diffrn 1.077
_exptl_crystal_density_method 'not measured'
_exptl_crystal_description prism
_exptl_crystal_F_000 2464
_exptl_crystal_size_max 0.28
_exptl_crystal_size_mid 0.22
_exptl_crystal_size_min 0.19
_refine_diff_density_max 0.381
_refine_diff_density_min -0.333
_refine_diff_density_rms 0.075
_refine_ls_extinction_method none
_refine_ls_goodness_of_fit_ref 1.038
_refine_ls_hydrogen_treatment constr
_refine_ls_matrix_type full
_refine_ls_number_parameters 423
_refine_ls_number_reflns 5954
_refine_ls_number_restraints 452
_refine_ls_restrained_S_all 1.016
_refine_ls_R_factor_all 0.1599
_refine_ls_R_factor_gt 0.0990
_refine_ls_shift/su_max 0.001
_refine_ls_shift/su_mean 0.000
_refine_ls_structure_factor_coef Fsqd
_refine_ls_weighting_details 'calc w=1/[\s^2^(Fo^2^)+(0.1149P)^2^+13.1707P] where P=(Fo^2^+2Fc^2^)/3'
_refine_ls_weighting_scheme calc
_refine_ls_wR_factor_gt 0.2408
_refine_ls_wR_factor_ref 0.2808
_reflns_number_gt 3469
_reflns_number_total 5954
_reflns_threshold_expression >2sigma(I)
_cod_data_source_file c5ob01013f2.cif
_cod_data_source_block shelx
_cod_depositor_comments 'Adding full bibliography for 7154643--7154645.cif.'
_cod_database_code 7154645

loop_
_space_group_symop_id
_space_group_symop_operation_xyz
1 'x, y, z'
2 '-x+1/2, -y, z+1/2'
3 'x+1/2, -y+1/2, -z'
4 '-x, y+1/2, -z+1/2'
5 '-x, -y, -z'
6 'x-1/2, y, -z-1/2'
7 '-x-1/2, y-1/2, z'
8 'x, -y-1/2, z-1/2'

loop_
_atom_site_label
_atom_site_type_symbol
_atom_site_fract_x
_atom_site_fract_y
_atom_site_fract_z
_atom_site_U_iso_or_equiv
_atom_site_adp_type
_atom_site_occupancy
_atom_site_symmetry_multiplicity
_atom_site_calc_flag
_atom_site_refinement_flags
_atom_site_disorder_assembly
_atom_site_disorder_group
O24 O 0.02589(17) 0.48684(7) 0.67017(7) 0.0386(5) Uani 1 1 d U . .
O14 O -0.08305(19) 0.56536(8) 0.83799(8) 0.0475(6) Uani 1 1 d U . .
H14 H -0.1425 0.5791 0.8208 0.071 Uiso 1 1 calc R . .
O16 O 0.2350(2) 0.67928(7) 0.64058(8) 0.0503(6) Uani 1 1 d U . .
N12 N 0.1779(2) 0.60206(8) 0.71913(9) 0.0358(6) Uani 1 1 d U . .
C29 C 0.3308(3) 0.40276(13) 0.56082(15) 0.0654(10) Uani 1 1 d U . .
H29 H 0.3705 0.4050 0.5288 0.078 Uiso 1 1 calc R . .
C33A C 0.2362(8) 0.5147(2) 0.5203(3) 0.136(3) Uani 0.759(7) 1 d PU A 2
H33A H 0.2268 0.5328 0.5526 0.205 Uiso 0.759(7) 1 calc PR A 2
H33B H 0.1989 0.5368 0.4938 0.205 Uiso 0.759(7) 1 calc PR A 2
H33C H 0.3287 0.5086 0.5135 0.205 Uiso 0.759(7) 1 calc PR A 2
C4 C 0.0378(3) 0.56725(11) 0.81045(11) 0.0385(8) Uani 1 1 d U . .
C39 C 0.0904(4) 0.32777(13) 0.70725(15) 0.0660(11) Uani 1 1 d U A .
H39A H 0.0254 0.3220 0.6809 0.099 Uiso 1 1 calc R . .
H39B H 0.0499 0.3227 0.7401 0.099 Uiso 1 1 calc R . .
H39C H 0.1619 0.3024 0.7031 0.099 Uiso 1 1 calc R . .
C23 C 0.4597(4) 0.68267(14) 0.58028(14) 0.0637(11) Uani 1 1 d U . .
H23 H 0.4334 0.6490 0.5925 0.076 Uiso 1 1 calc R . .
C11 C 0.1890(3) 0.63280(10) 0.76594(11) 0.0373(7) Uani 1 1 d U . .
H11 H 0.2667 0.6188 0.7842 0.045 Uiso 1 1 calc R . .
C17 C 0.2415(4) 0.72151(14) 0.60439(15) 0.0638(11) Uani 1 1 d U . .
H17A H 0.2183 0.7554 0.6207 0.077 Uiso 1 1 calc R . .
H17B H 0.1779 0.7148 0.5773 0.077 Uiso 1 1 calc R . .
C41 C 0.2359(4) 0.39632(15) 0.74758(14) 0.0721(12) Uani 1 1 d U A .
H41A H 0.3053 0.3697 0.7484 0.108 Uiso 1 1 calc R . .
H41B H 0.1867 0.3950 0.7790 0.108 Uiso 1 1 calc R . .
H41C H 0.2742 0.4316 0.7435 0.108 Uiso 1 1 calc R . .
C2 C 0.1214(3) 0.52807(10) 0.67174(12) 0.0391(8) Uani 1 1 d U . .
H2 H 0.2052 0.5147 0.6575 0.047 Uiso 1 1 calc R . .
C34 C 0.1644(5) 0.46138(17) 0.52217(14) 0.0894(13) Uani 1 1 d DU . .
H34A H 0.0713 0.4699 0.5296 0.107 Uiso 0.759(7) 1 calc PR A 2
H34 H 0.0973 0.4871 0.5341 0.107 Uiso 0.241(7) 1 calc PR A 1
C38A C 0.6098(4) 0.37648(19) 0.55286(19) 0.0704(15) Uani 0.827(4) 1 d PU B 1
H38A H 0.5667 0.3846 0.5210 0.106 Uiso 0.827(4) 1 calc PR B 1
H38B H 0.6886 0.3558 0.5464 0.106 Uiso 0.827(4) 1 calc PR B 1
H38C H 0.6332 0.4095 0.5699 0.106 Uiso 0.827(4) 1 calc PR B 1
C25 C 0.0272(3) 0.45803(11) 0.62428(11) 0.0386(7) Uani 1 1 d U A .
H25 H 0.0195 0.4843 0.5964 0.046 Uiso 1 1 d R . .
C19 C 0.4169(4) 0.77414(14) 0.56408(16) 0.0749(12) Uani 1 1 d U . .
H19 H 0.3602 0.8038 0.5655 0.090 Uiso 1 1 calc R . .
C35B C 0.1640(8) 0.4319(3) 0.4746(2) 0.131(3) Uani 0.759(7) 1 d PDU A 2
H35A H 0.2538 0.4259 0.4636 0.197 Uiso 0.759(7) 1 calc PR A 2
H35B H 0.1175 0.4524 0.4491 0.197 Uiso 0.759(7) 1 calc PR A 2
H35C H 0.1204 0.3978 0.4794 0.197 Uiso 0.759(7) 1 calc PR A 2
C10 C 0.1429(3) 0.54543(10) 0.72632(11) 0.0361(7) Uani 1 1 d U . .
H10 H 0.2188 0.5259 0.7407 0.043 Uiso 1 1 calc R . .
C22 C 0.5812(4) 0.68928(17) 0.56013(15) 0.0793(13) Uani 1 1 d U . .
H22 H 0.6386 0.6598 0.5586 0.095 Uiso 1 1 calc R . .
C27 C 0.1531(3) 0.42624(10) 0.61515(11) 0.0381(7) Uani 1 1 d U . .
C20 C 0.5381(5) 0.77979(17) 0.54379(18) 0.0910(14) Uani 1 1 d U . .
H20 H 0.5642 0.8131 0.5308 0.109 Uiso 1 1 calc R . .
C9 C 0.0819(3) 0.62255(10) 0.68325(12) 0.0385(7) Uani 1 1 d U . .
H9 H -0.0049 0.6233 0.7001 0.046 Uiso 1 1 calc R . .
C21 C 0.6224(4) 0.73766(19) 0.54206(16) 0.0858(14) Uani 1 1 d U . .
H21 H 0.7074 0.7417 0.5287 0.103 Uiso 1 1 calc R . .
C3 C 0.0236(3) 0.53835(11) 0.76042(11) 0.0372(7) Uani 1 1 d U . .
H3A H -0.0546 0.5518 0.7429 0.045 Uiso 1 1 calc R . .
H3B H 0.0103 0.5001 0.7669 0.045 Uiso 1 1 calc R . .
C37 C 0.5179(4) 0.34470(19) 0.5859(2) 0.1131(16) Uani 1 1 d DU . .
H37 H 0.4878 0.3168 0.5620 0.136 Uiso 0.827(4) 1 calc PR B 1
H37A H 0.5411 0.3618 0.5533 0.136 Uiso 0.173(4) 1 calc PR B 2
C8 C 0.1155(3) 0.67868(10) 0.66705(12) 0.0429(8) Uani 1 1 d U . .
H8 H 0.0450 0.6923 0.6447 0.051 Uiso 1 1 calc R . .
C36A C 0.5749(5) 0.3139(2) 0.6234(2) 0.0908(17) Uani 0.827(4) 1 d PDU B 1
H36A H 0.6122 0.3371 0.6491 0.136 Uiso 0.827(4) 1 calc PR B 1
H36B H 0.6439 0.2920 0.6088 0.136 Uiso 0.827(4) 1 calc PR B 1
H36C H 0.5087 0.2911 0.6386 0.136 Uiso 0.827(4) 1 calc PR B 1
C6 C 0.2190(3) 0.69108(11) 0.75252(12) 0.0408(8) Uani 1 1 d U . .
H6 H 0.3065 0.6917 0.7361 0.049 Uiso 1 1 calc R . .
C5 C 0.0727(3) 0.62566(10) 0.80046(12) 0.0384(8) Uani 1 1 d U . .
H5A H -0.0037 0.6435 0.7854 0.046 Uiso 1 1 calc R . .
H5B H 0.0914 0.6432 0.8328 0.046 Uiso 1 1 calc R . .
C32 C 0.2083(3) 0.39428(11) 0.65293(12) 0.0399(7) Uani 1 1 d U A .
C7 C 0.1211(3) 0.71308(11) 0.71460(13) 0.0458(8) Uani 1 1 d U . .
H7A H 0.1463 0.7496 0.7054 0.055 Uiso 1 1 calc R . .
H7B H 0.0337 0.7144 0.7301 0.055 Uiso 1 1 calc R . .
C40 C 0.1441(3) 0.38474(12) 0.70341(12) 0.0495(9) Uani 1 1 d U . .
H40 H 0.0686 0.4095 0.7061 0.059 Uiso 1 1 calc R A .
C1 C 0.0791(3) 0.57902(11) 0.64313(13) 0.0512(9) Uani 1 1 d U . .
H1A H 0.1405 0.5871 0.6156 0.061 Uiso 1 1 calc R . .
H1B H -0.0094 0.5750 0.6290 0.061 Uiso 1 1 calc R . .
C31 C 0.3264(3) 0.36889(12) 0.64301(14) 0.0529(9) Uani 1 1 d U . .
H31 H 0.3643 0.3479 0.6687 0.064 Uiso 1 1 calc R A .
C18 C 0.3753(3) 0.72543(13) 0.58269(13) 0.0560(10) Uani 1 1 d U . .
C28 C 0.2162(3) 0.42928(12) 0.56883(13) 0.0517(9) Uani 1 1 d U A .
C15 C 0.2276(3) 0.72628(12) 0.79929(13) 0.0552(10) Uani 1 1 d U . .
H15A H 0.1402 0.7316 0.8131 0.083 Uiso 1 1 calc R . .
H15B H 0.2653 0.7606 0.7902 0.083 Uiso 1 1 calc R . .
H15C H 0.2828 0.7091 0.8244 0.083 Uiso 1 1 calc R . .
C26 C -0.0948(3) 0.42385(12) 0.62319(14) 0.0527(9) Uani 1 1 d U . .
H26A H -0.0909 0.3978 0.6503 0.079 Uiso 1 1 calc R A .
H26B H -0.1004 0.4055 0.5909 0.079 Uiso 1 1 calc R . .
H26C H -0.1718 0.4463 0.6276 0.079 Uiso 1 1 calc R . .
C13 C 0.1369(3) 0.54065(13) 0.84505(13) 0.0526(9) Uani 1 1 d U . .
H13A H 0.1432 0.5607 0.8764 0.079 Uiso 1 1 calc R . .
H13B H 0.2222 0.5399 0.8286 0.079 Uiso 1 1 calc R . .
H13C H 0.1087 0.5044 0.8523 0.079 Uiso 1 1 calc R . .
C30 C 0.3909(3) 0.37283(14) 0.59753(15) 0.0629(10) Uani 1 1 d U A .
C38B C 0.6126(12) 0.3705(8) 0.6195(7) 0.127(7) Uani 0.173(4) 1 d PDU B 2
H38D H 0.6982 0.3539 0.6152 0.191 Uiso 0.173(4) 1 calc PR B 2
H38E H 0.5842 0.3664 0.6543 0.191 Uiso 0.173(4) 1 calc PR B 2
H38F H 0.6185 0.4082 0.6113 0.191 Uiso 0.173(4) 1 calc PR B 2
C36B C 0.523(2) 0.2879(5) 0.5714(14) 0.152(9) Uani 0.173(4) 1 d PDU B 2
H36D H 0.5331 0.2661 0.6015 0.229 Uiso 0.173(4) 1 calc PR B 2
H36E H 0.5967 0.2819 0.5489 0.229 Uiso 0.173(4) 1 calc PR B 2
H36F H 0.4418 0.2782 0.5543 0.229 Uiso 0.173(4) 1 calc PR B 2
C35A C 0.098(2) 0.4207(7) 0.4898(7) 0.122(5) Uani 0.241(7) 1 d PDU A 1
H35D H 0.1550 0.3899 0.4858 0.183 Uiso 0.241(7) 1 calc PR A 1
H35E H 0.0793 0.4361 0.4569 0.183 Uiso 0.241(7) 1 calc PR A 1
H35F H 0.0163 0.4097 0.5056 0.183 Uiso 0.241(7) 1 calc PR A 1
C33B C 0.283(2) 0.4936(7) 0.5001(8) 0.142(6) Uani 0.241(7) 1 d PU A 1
H33D H 0.3326 0.5093 0.5276 0.213 Uiso 0.241(7) 1 calc PR A 1
H33E H 0.2501 0.5217 0.4781 0.213 Uiso 0.241(7) 1 calc PR A 1
H33F H 0.3390 0.4697 0.4809 0.213 Uiso 0.241(7) 1 calc PR A 1

loop_
_atom_site_aniso_label
_atom_site_aniso_U_11
_atom_site_aniso_U_22
_atom_site_aniso_U_33
_atom_site_aniso_U_23
_atom_site_aniso_U_13
_atom_site_aniso_U_12
O24 0.0287(10) 0.0265(9) 0.0607(12) -0.0082(9) -0.0013(9) -0.0051(8)
O14 0.0309(10) 0.0509(12) 0.0605(13) 0.0075(10) 0.0038(10) -0.0039(10)
O16 0.0449(12) 0.0313(10) 0.0746(14) 0.0054(10) 0.0101(11) -0.0036(9)
N12 0.0232(11) 0.0241(10) 0.0601(14) -0.0018(10) -0.0046(11) -0.0041(9)
C29 0.059(2) 0.059(2) 0.078(2) 0.0173(18) 0.0229(19) 0.0198(17)
C33A 0.174(7) 0.086(3) 0.149(6) 0.067(3) 0.047(5) 0.046(4)
C4 0.0269(14) 0.0364(14) 0.0522(17) 0.0036(13) -0.0045(13) -0.0022(12)
C39 0.062(2) 0.0434(17) 0.093(3) 0.0165(18) 0.012(2) 0.0014(17)
C23 0.066(2) 0.0546(19) 0.070(2) 0.0019(18) 0.005(2) -0.0025(17)
C11 0.0222(13) 0.0306(13) 0.0590(18) -0.0043(12) -0.0034(13) 0.0009(12)
C17 0.057(2) 0.0544(19) 0.080(2) 0.0187(18) 0.0075(19) -0.0022(17)
C41 0.087(3) 0.066(2) 0.063(2) 0.0052(19) -0.014(2) 0.014(2)
C2 0.0255(14) 0.0272(13) 0.0645(19) 0.0000(13) -0.0014(14) -0.0057(11)
C34 0.100(3) 0.095(3) 0.073(2) 0.027(2) 0.021(2) 0.054(2)
C38A 0.031(2) 0.087(3) 0.094(3) 0.023(3) 0.004(2) 0.006(2)
C25 0.0285(14) 0.0325(14) 0.0549(18) -0.0031(13) -0.0079(14) 0.0045(12)
C19 0.079(2) 0.0506(19) 0.095(3) -0.002(2) 0.025(2) -0.0037(19)
C35B 0.153(6) 0.184(6) 0.057(3) 0.007(4) -0.012(4) 0.088(5)
C10 0.0229(13) 0.0267(13) 0.0586(17) 0.0007(12) -0.0090(13) -0.0010(11)
C22 0.077(2) 0.084(2) 0.077(3) -0.001(2) 0.013(2) 0.019(2)
C27 0.0313(14) 0.0289(13) 0.0542(17) -0.0029(12) -0.0063(13) -0.0009(12)
C20 0.095(3) 0.068(2) 0.110(3) -0.006(2) 0.033(3) -0.030(2)
C9 0.0258(14) 0.0271(13) 0.0625(18) 0.0001(12) -0.0052(14) -0.0063(11)
C21 0.066(2) 0.113(3) 0.079(3) -0.005(2) 0.022(2) -0.019(2)
C3 0.0241(13) 0.0298(13) 0.0577(18) 0.0042(13) -0.0040(13) -0.0005(12)
C37 0.061(2) 0.120(3) 0.158(4) 0.052(3) 0.033(2) 0.046(2)
C8 0.0337(15) 0.0278(13) 0.0673(19) 0.0065(13) -0.0007(15) 0.0015(12)
C36A 0.056(3) 0.092(3) 0.125(4) 0.039(3) 0.032(3) 0.034(2)
C6 0.0248(14) 0.0324(13) 0.0650(18) -0.0066(14) 0.0088(14) -0.0060(12)
C5 0.0284(14) 0.0306(13) 0.0560(18) -0.0043(13) 0.0002(13) 0.0005(12)
C32 0.0287(14) 0.0320(14) 0.0589(17) 0.0009(13) -0.0055(14) 0.0020(12)
C7 0.0312(15) 0.0259(13) 0.080(2) 0.0000(14) 0.0080(15) -0.0064(12)
C40 0.0460(18) 0.0354(15) 0.067(2) 0.0083(15) -0.0003(16) 0.0079(14)
C1 0.058(2) 0.0326(14) 0.0624(19) 0.0021(14) -0.0145(17) -0.0085(15)
C31 0.0343(16) 0.0449(16) 0.080(2) 0.0123(16) -0.0069(16) 0.0079(14)
C18 0.0485(18) 0.0566(19) 0.063(2) 0.0013(16) 0.0046(17) -0.0105(16)
C28 0.0472(17) 0.0437(16) 0.0641(18) 0.0072(15) 0.0052(16) 0.0131(15)
C15 0.0481(19) 0.0339(15) 0.084(2) -0.0155(16) 0.0038(18) -0.0117(14)
C26 0.0301(15) 0.0485(17) 0.079(2) -0.0190(17) -0.0079(16) 0.0008(14)
C13 0.0418(17) 0.0488(17) 0.067(2) 0.0077(16) -0.0142(16) 0.0006(15)
C30 0.0465(18) 0.0541(19) 0.088(2) 0.0126(18) 0.0176(18) 0.0162(16)
C38B 0.043(7) 0.112(11) 0.226(19) 0.055(10) 0.037(9) -0.001(11)
C36B 0.076(13) 0.135(7) 0.25(3) -0.012(11) 0.001(15) 0.081(8)
C35A 0.164(12) 0.152(11) 0.050(8) -0.013(8) -0.029(8) 0.093(7)
C33B 0.163(10) 0.125(11) 0.138(12) 0.097(8) 0.070(10) 0.073(7)

loop_
_atom_type_symbol
_atom_type_description
_atom_type_scat_dispersion_real
_atom_type_scat_dispersion_imag
_atom_type_scat_source
C C 0.0033 0.0016 'International Tables Vol C Tables 4.2.6.8 and 6.1.1.4'
H H 0.0000 0.0000 'International Tables Vol C Tables 4.2.6.8 and 6.1.1.4'
N N 0.0061 0.0033 'International Tables Vol C Tables 4.2.6.8 and 6.1.1.4'
O O 0.0106 0.0060 'International Tables Vol C Tables 4.2.6.8 and 6.1.1.4'

loop_
_geom_angle_atom_site_label_1
_geom_angle_atom_site_label_2
_geom_angle_atom_site_label_3
_geom_angle
C25 O24 C2 113.0(2)
C4 O14 H14 109.5
C8 O16 C17 112.5(2)
C11 N12 C10 114.5(2)
C9 N12 C11 114.7(2)
C9 N12 C10 105.1(2)
C28 C29 H29 118.7
C28 C29 C30 122.7(3)
C30 C29 H29 118.7
H33A C33A H33B 109.5
H33A C33A H33C 109.5
H33B C33A H33C 109.5
C34 C33A H33A 109.5
C34 C33A H33B 109.5
C34 C33A H33C 109.5
O14 C4 C3 110.3(2)
O14 C4 C5 108.6(2)
O14 C4 C13 104.5(2)
C3 C4 C5 109.1(2)
C3 C4 C13 112.4(2)
C13 C4 C5 111.8(2)
H39A C39 H39B 109.5
H39A C39 H39C 109.5
H39B C39 H39C 109.5
C40 C39 H39A 109.5
C40 C39 H39B 109.5
C40 C39 H39C 109.5
C22 C23 H23 120.2
C22 C23 C18 119.6(3)
C18 C23 H23 120.2
N12 C11 H11 106.8
N12 C11 C6 108.7(2)
N12 C11 C5 113.0(2)
C6 C11 H11 106.8
C5 C11 H11 106.8
C5 C11 C6 114.2(2)
O16 C17 H17A 109.5
O16 C17 H17B 109.5
O16 C17 C18 110.6(3)
H17A C17 H17B 108.1
C18 C17 H17A 109.5
C18 C17 H17B 109.5
H41A C41 H41B 109.5
H41A C41 H41C 109.5
H41B C41 H41C 109.5
C40 C41 H41A 109.5
C40 C41 H41B 109.5
C40 C41 H41C 109.5
O24 C2 H2 109.4
O24 C2 C10 109.5(2)
O24 C2 C1 113.3(2)
C10 C2 H2 109.4
C10 C2 C1 105.6(2)
C1 C2 H2 109.4
C33A C34 H34A 106.1
C33A C34 H34 76.7
C33A C34 C28 108.3(4)
C33A C34 C33B 33.5(7)
H34A C34 H34 30.5
C35B C34 C33A 114.7(5)
C35B C34 H34A 106.1
C35B C34 H34 127.0
C35B C34 C28 115.0(4)
C35B C34 C35A 32.7(9)
C35B C34 C33B 86.6(9)
C28 C34 H34A 106.1
C28 C34 H34 108.3
C35A C34 C33A 142.9(8)
C35A C34 H34A 80.0
C35A C34 H34 108.3
C35A C34 C28 104.8(8)
C35A C34 C33B 119.1(12)
C33B C34 H34A 134.4
C33B C34 H34 108.3
C33B C34 C28 107.4(8)
C37 C38A H38A 109.5
C37 C38A H38B 109.5
C37 C38A H38C 109.5
O24 C25 H25 107.4
O24 C25 C27 114.2(2)
O24 C25 C26 107.4(2)
C27 C25 H25 107.1
C26 C25 H25 107.3
C26 C25 C27 113.1(2)
C20 C19 H19 119.5
C20 C19 C18 120.9(4)
C18 C19 H19 119.5
C34 C35B H35A 109.5
C34 C35B H35B 109.5
C34 C35B H35C 109.5
H35A C35B H35B 109.5
H35A C35B H35C 109.5
H35B C35B H35C 109.5
N12 C10 C2 100.8(2)
N12 C10 H10 109.6
N12 C10 C3 112.4(2)
C2 C10 H10 109.6
C3 C10 C2 114.4(2)
C3 C10 H10 109.6
C23 C22 H22 119.2
C23 C22 C21 121.6(4)
C21 C22 H22 119.2
C32 C27 C25 121.5(3)
C28 C27 C25 120.0(3)
C28 C27 C32 118.5(3)
C19 C20 H20 119.8
C19 C20 C21 120.5(4)
C21 C20 H20 119.8
N12 C9 H9 108.2
N12 C9 C8 111.2(2)
N12 C9 C1 102.4(2)
C8 C9 H9 108.2
C8 C9 C1 118.2(3)
C1 C9 H9 108.2
C22 C21 H21 120.6
C20 C21 C22 118.8(4)
C20 C21 H21 120.6
C4 C3 C10 112.7(2)
C4 C3 H3A 109.1
C4 C3 H3B 109.1
C10 C3 H3A 109.1
C10 C3 H3B 109.1
H3A C3 H3B 107.8
C38A C37 H37 101.2
C38A C37 H37A 28.3
H37 C37 H37A 79.8
C36A C37 C38A 116.7(4)
C36A C37 H37 101.2
C36A C37 H37A 139.8
C36A C37 C30 118.3(4)
C36A C37 C38B 62.1(9)
C36A C37 C36B 68.6(14)
C30 C37 C38A 113.9(4)
C30 C37 H37 101.2
C30 C37 H37A 100.5
C38B C37 C38A 73.2(8)
C38B C37 H37 154.6
C38B C37 H37A 100.5
C38B C37 C30 103.7(7)
C38B C37 C36B 124.1(14)
C36B C37 C38A 109.7(13)
C36B C37 H37 33.3
C36B C37 H37A 100.5
C36B C37 C30 122.3(11)
O16 C8 C9 110.4(2)
O16 C8 H8 109.0
O16 C8 C7 111.9(2)
C9 C8 H8 109.0
C9 C8 C7 107.5(3)
C7 C8 H8 109.0
C37 C36A H36A 109.5
C37 C36A H36B 109.5
C37 C36A H36C 109.5
C11 C6 H6 107.2
C7 C6 C11 111.6(2)
C7 C6 H6 107.2
C7 C6 C15 111.4(2)
C15 C6 C11 112.0(3)
C15 C6 H6 107.2
C4 C5 H5A 108.8
C4 C5 H5B 108.8
C11 C5 C4 113.6(2)
C11 C5 H5A 108.8
C11 C5 H5B 108.8
H5A C5 H5B 107.7
C27 C32 C40 123.4(3)
C31 C32 C27 118.4(3)
C31 C32 C40 118.2(3)
C8 C7 H7A 109.3
C8 C7 H7B 109.3
C6 C7 C8 111.4(2)
C6 C7 H7A 109.3
C6 C7 H7B 109.3
H7A C7 H7B 108.0
C39 C40 H40 107.5
C41 C40 C39 110.2(3)
C41 C40 H40 107.5
C32 C40 C39 111.2(3)
C32 C40 C41 112.6(3)
C32 C40 H40 107.5
C2 C1 H1A 110.9
C2 C1 H1B 110.9
C9 C1 C2 104.1(2)
C9 C1 H1A 110.9
C9 C1 H1B 110.9
H1A C1 H1B 109.0
C32 C31 H31 118.4
C30 C31 C32 123.2(3)
C30 C31 H31 118.4
C23 C18 C17 122.8(3)
C23 C18 C19 118.6(3)
C19 C18 C17 118.6(3)
C29 C28 C34 114.7(3)
C29 C28 C27 120.6(3)
C27 C28 C34 124.7(3)
C6 C15 H15A 109.5
C6 C15 H15B 109.5
C6 C15 H15C 109.5
H15A C15 H15B 109.5
H15A C15 H15C 109.5
H15B C15 H15C 109.5
C25 C26 H26A 109.5
C25 C26 H26B 109.5
C25 C26 H26C 109.5
H26A C26 H26B 109.5
H26A C26 H26C 109.5
H26B C26 H26C 109.5
C4 C13 H13A 109.5
C4 C13 H13B 109.5
C4 C13 H13C 109.5
H13A C13 H13B 109.5
H13A C13 H13C 109.5
H13B C13 H13C 109.5
C29 C30 C37 119.6(4)
C29 C30 C31 116.5(3)
C31 C30 C37 123.8(3)
C37 C38B H38D 109.5
C37 C38B H38E 109.5
C37 C38B H38F 109.5
H38D C38B H38E 109.5
H38D C38B H38F 109.5
H38E C38B H38F 109.5
C37 C36B H36D 109.5
C37 C36B H36E 109.5
C37 C36B H36F 109.5
H36D C36B H36E 109.5
H36D C36B H36F 109.5
H36E C36B H36F 109.5
C34 C35A H35D 109.5
C34 C35A H35E 109.5
C34 C35A H35F 109.5
C34 C33B H33D 109.5
C34 C33B H33E 109.5
C34 C33B H33F 109.5

loop_
_geom_bond_atom_site_label_1
_geom_bond_atom_site_label_2
_geom_bond_distance
O24 C2 1.431(3)
O24 C25 1.425(3)
O14 H14 0.8400
O14 C4 1.444(3)
O16 C17 1.441(4)
O16 C8 1.417(4)
N12 C11 1.476(4)
N12 C10 1.487(3)
N12 C9 1.469(4)
C29 H29 0.9500
C29 C28 1.371(5)
C29 C30 1.383(5)
C33A H33A 0.9800
C33A H33B 0.9800
C33A H33C 0.9800
C33A C34 1.537(8)
C4 C3 1.530(4)
C4 C5 1.541(4)
C4 C13 1.530(4)
C39 H39A 0.9800
C39 H39B 0.9800
C39 H39C 0.9800
C39 C40 1.545(4)
C23 H23 0.9500
C23 C22 1.370(5)
C23 C18 1.387(5)
C11 H11 1.0000
C11 C6 1.546(4)
C11 C5 1.520(4)
C17 H17A 0.9900
C17 H17B 0.9900
C17 C18 1.495(5)
C41 H41A 0.9800
C41 H41B 0.9800
C41 H41C 0.9800
C41 C40 1.538(5)
C2 H2 1.0000
C2 C10 1.538(4)
C2 C1 1.558(4)
C34 H34A 1.0000
C34 H34 1.0000
C34 C35B 1.473(7)
C34 C28 1.579(5)
C34 C35A 1.506(15)
C34 C33B 1.58(2)
C38A H38A 0.9800
C38A H38B 0.9800
C38A H38C 0.9800
C38A C37 1.521(6)
C25 H25 1.0001
C25 C27 1.542(4)
C25 C26 1.522(4)
C19 H19 0.9500
C19 C20 1.365(6)
C19 C18 1.394(5)
C35B H35A 0.9800
C35B H35B 0.9800
C35B H35C 0.9800
C10 H10 1.0000
C10 C3 1.538(4)
C22 H22 0.9500
C22 C21 1.380(6)
C27 C32 1.411(4)
C27 C28 1.399(4)
C20 H20 0.9500
C20 C21 1.373(6)
C9 H9 1.0000
C9 C8 1.522(4)
C9 C1 1.535(4)
C21 H21 0.9500
C3 H3A 0.9900
C3 H3B 0.9900
C37 H37 1.0000
C37 H37A 1.0000
C37 C36A 1.396(6)
C37 C30 1.518(5)
C37 C38B 1.475(12)
C37 C36B 1.487(13)
C8 H8 1.0000
C8 C7 1.540(4)
C36A H36A 0.9800
C36A H36B 0.9800
C36A H36C 0.9800
C6 H6 1.0000
C6 C7 1.532(4)
C6 C15 1.536(4)
C5 H5A 0.9900
C5 H5B 0.9900
C32 C40 1.520(4)
C32 C31 1.397(4)
C7 H7A 0.9900
C7 H7B 0.9900
C40 H40 1.0000
C1 H1A 0.9900
C1 H1B 0.9900
C31 H31 0.9500
C31 C30 1.387(5)
C15 H15A 0.9800
C15 H15B 0.9800
C15 H15C 0.9800
C26 H26A 0.9800
C26 H26B 0.9800
C26 H26C 0.9800
C13 H13A 0.9800
C13 H13B 0.9800
C13 H13C 0.9800
C38B H38D 0.9800
C38B H38E 0.9800
C38B H38F 0.9800
C36B H36D 0.9800
C36B H36E 0.9800
C36B H36F 0.9800
C35A H35D 0.9800
C35A H35E 0.9800
C35A H35F 0.9800
C33B H33D 0.9800
C33B H33E 0.9800
C33B H33F 0.9800

loop_
_geom_hbond_atom_site_label_D
_geom_hbond_atom_site_label_H
_geom_hbond_atom_site_label_A
_geom_hbond_distance_DH
_geom_hbond_distance_HA
_geom_hbond_distance_DA
_geom_hbond_angle_DHA
_geom_hbond_site_symmetry_A
O14 H14 N12 0.84 2.21 3.035(3) 168.7 6_557
